data_4037912
loop_
_publ_author_name
'Qu, Yangyang'
'Pander, Piotr Henryk'
'Vybornyi, Oleh'
'Vasylieva, Marharyta'
'Guillot, R\'egis'
'Miomandre, Fabien'
'Dias, Fernando B.'
'Skabara, Peter J.'
'Data, Przemyslaw'
'Clavier, Gilles'
'Audebert, Pierre'

_publ_section_title
;
 Donor-acceptor 1,2,4,5-Tetrazines Prepared by Buchwald-Hartwig
 Cross-Coupling Reaction and Their Photoluminescence Turn-on Property by
 Inverse Electron Demand Diels-Alder Reaction.
;
_journal_name_full 'The Journal of organic chemistry'
_journal_paper_doi 10.1021/acs.joc.9b02817
_journal_year 2020
_chemical_formula_moiety 'C28 H25 N3 O'
_chemical_formula_sum 'C28 H25 N3 O'
_chemical_formula_weight 419.51
_space_group_crystal_system monoclinic
_space_group_IT_number 15
_space_group_name_Hall '-C 2yc'
_space_group_name_H-M_alt 'C 1 2/c 1'
_atom_sites_solution_hydrogens geom
_audit_creation_method SHELXL-2018/3
_cell_angle_alpha 90
_cell_angle_beta 102.525(12)
_cell_angle_gamma 90
_cell_formula_units_Z 8
_cell_length_a 29.091(9)
_cell_length_b 8.713(3)
_cell_length_c 17.546(6)
_cell_measurement_reflns_used 9686
_cell_measurement_temperature 100(1)
_cell_measurement_theta_max 30.73
_cell_measurement_theta_min 2.44
_cell_volume 4342(3)
_computing_cell_refinement 'Bruker SAINT'
_computing_data_collection 'Bruker APEX3'
_computing_data_reduction 'Bruker SAINT'
_computing_structure_refinement 'SHELXL-2018/3 (Sheldrick, 2018)'
_computing_structure_solution 'SHELXS-97 (Sheldrick 2008)'
_diffrn_ambient_temperature 100(1)
_diffrn_measured_fraction_theta_full 1.000
_diffrn_measured_fraction_theta_max 0.995
_diffrn_measurement_device_type 'Bruker VENTURE PHOTON100 CMOS'
_diffrn_measurement_method '\f and \w scans'
_diffrn_radiation_probe x-ray
_diffrn_radiation_type MoK\a
_diffrn_radiation_wavelength 0.71073
_diffrn_reflns_av_R_equivalents 0.1216
_diffrn_reflns_av_unetI/netI 0.0683
_diffrn_reflns_Laue_measured_fraction_full 1.000
_diffrn_reflns_Laue_measured_fraction_max 0.995
_diffrn_reflns_limit_h_max 42
_diffrn_reflns_limit_h_min -42
_diffrn_reflns_limit_k_max 12
_diffrn_reflns_limit_k_min -12
_diffrn_reflns_limit_l_max 25
_diffrn_reflns_limit_l_min -25
_diffrn_reflns_number 78219
_diffrn_reflns_point_group_measured_fraction_full 1.000
_diffrn_reflns_point_group_measured_fraction_max 0.995
_diffrn_reflns_theta_full 25.000
_diffrn_reflns_theta_max 31.044
_diffrn_reflns_theta_min 2.378
_exptl_absorpt_coefficient_mu 0.079
_exptl_absorpt_correction_T_max 0.9462
_exptl_absorpt_correction_T_min 0.9142
_exptl_absorpt_correction_type multi-scan
_exptl_absorpt_process_details 'apex3 Bruker'
_exptl_crystal_colour colorless
_exptl_crystal_density_diffrn 1.284
_exptl_crystal_description block
_exptl_crystal_F_000 1776
_exptl_crystal_size_max 0.120
_exptl_crystal_size_mid 0.100
_exptl_crystal_size_min 0.080
_refine_diff_density_max 0.282
_refine_diff_density_min -0.271
_refine_diff_density_rms 0.056
_refine_ls_extinction_method none
_refine_ls_goodness_of_fit_ref 1.013
_refine_ls_hydrogen_treatment constr
_refine_ls_matrix_type full
_refine_ls_number_parameters 344
_refine_ls_number_reflns 6909
_refine_ls_number_restraints 0
_refine_ls_restrained_S_all 1.013
_refine_ls_R_factor_all 0.1131
_refine_ls_R_factor_gt 0.0588
_refine_ls_shift/su_max 0.082
_refine_ls_shift/su_mean 0.004
_refine_ls_structure_factor_coef Fsqd
_refine_ls_weighting_details 'w=1/[\s^2^(Fo^2^)+(0.0550P)^2^+2.1793P] where P=(Fo^2^+2Fc^2^)/3'
_refine_ls_weighting_scheme calc
_refine_ls_wR_factor_gt 0.1141
_refine_ls_wR_factor_ref 0.1305
_reflns_Friedel_coverage 0.000
_reflns_number_gt 4353
_reflns_number_total 6909
_reflns_threshold_expression 'I > 2\s(I)'
_cod_data_source_file jo9b02817_si_001.cif
_cod_data_source_block DA2
_cod_original_cell_volume 4342(2)
_cod_original_sg_symbol_Hall '-C 2yn'
_cod_original_sg_symbol_H-M 'C 2/c'
_cod_database_code 4037912
_shelx_space_group_comment
;
The symmetry employed for this shelxl refinement is uniquely defined
by the following loop, which should always be used as a source of
symmetry information in preference to the above space-group names.
They are only intended as comments.
;
_shelx_estimated_absorpt_t_min 0.991
_shelx_estimated_absorpt_t_max 0.994

loop_
_space_group_symop_operation_xyz
'x, y, z'
'-x, y, -z+1/2'
'x+1/2, y+1/2, z'
'-x+1/2, y+1/2, -z+1/2'
'-x, -y, -z'
'x, -y, z-1/2'
'-x+1/2, -y+1/2, -z'
'x+1/2, -y+1/2, z-1/2'

loop_
_atom_site_label
_atom_site_type_symbol
_atom_site_fract_x
_atom_site_fract_y
_atom_site_fract_z
_atom_site_U_iso_or_equiv
_atom_site_adp_type
_atom_site_occupancy
_atom_site_site_symmetry_order
_atom_site_calc_flag
_atom_site_refinement_flags_posn
_atom_site_refinement_flags_adp
_atom_site_refinement_flags_occupancy
_atom_site_disorder_assembly
_atom_site_disorder_group
C1 C 0.12242(5) 0.1931(2) 0.33796(9) 0.0311(4) Uani 1 1 d . . . . .
H1 H 0.094216 0.136164 0.334822 0.037 Uiso 1 1 calc R U . . .
C2 C 0.20176(4) 0.34429(15) 0.34562(8) 0.0171(3) Uani 1 1 d . . . . .
C3 C 0.24867(4) 0.42078(14) 0.35770(8) 0.0164(3) Uani 1 1 d . . . . .
C4 C 0.26850(5) 0.46351(17) 0.29519(8) 0.0221(3) Uani 1 1 d . . . . .
H4 H 0.252953 0.437985 0.243364 0.026 Uiso 1 1 calc R U . . .
C5 C 0.31088(5) 0.54324(16) 0.30843(8) 0.0226(3) Uani 1 1 d . . . . .
H5 H 0.324075 0.572922 0.265661 0.027 Uiso 1 1 calc R U . . .
C6 C 0.33391(5) 0.57947(15) 0.38408(8) 0.0194(3) Uani 1 1 d . . . . .
C7 C 0.31561(5) 0.53207(15) 0.44669(8) 0.0207(3) Uani 1 1 d . . . . .
H7 H 0.332038 0.553622 0.498529 0.025 Uiso 1 1 calc R U . . .
C8 C 0.27320(5) 0.45297(15) 0.43365(8) 0.0191(3) Uani 1 1 d . . . . .
H8 H 0.260746 0.420436 0.476754 0.023 Uiso 1 1 calc R U . . .
C9 C 0.41940(4) 0.60681(15) 0.39129(8) 0.0175(3) Uani 1 1 d . . . . .
C10 C 0.42406(5) 0.45741(16) 0.36613(8) 0.0216(3) Uani 1 1 d . . . . .
H10 H 0.396862 0.394949 0.350695 0.026 Uiso 1 1 calc R U . . .
C11 C 0.46801(5) 0.39850(17) 0.36331(10) 0.0287(3) Uani 1 1 d . . . . .
H11 H 0.470613 0.296218 0.345972 0.034 Uiso 1 1 calc R U . . .
C12 C 0.50801(5) 0.48750(18) 0.38554(10) 0.0316(4) Uani 1 1 d . . . . .
H12 H 0.538045 0.446369 0.384025 0.038 Uiso 1 1 calc R U . . .
C13 C 0.50399(5) 0.63749(17) 0.41009(9) 0.0257(3) Uani 1 1 d . . . . .
H13 H 0.531271 0.699740 0.424979 0.031 Uiso 1 1 calc R U . . .
C14 C 0.46040(5) 0.69578(15) 0.41283(8) 0.0195(3) Uani 1 1 d . . . . .
C15 C 0.41528(5) 0.91364(15) 0.43308(8) 0.0209(3) Uani 1 1 d . . . . .
C16 C 0.41479(5) 1.06811(16) 0.44929(8) 0.0244(3) Uani 1 1 d . . . . .
H16 H 0.443448 1.124265 0.460999 0.029 Uiso 1 1 calc R U . . .
C17 C 0.37221(5) 1.14205(17) 0.44852(9) 0.0267(3) Uani 1 1 d . . . . .
H17 H 0.371805 1.248057 0.461025 0.032 Uiso 1 1 calc R U . . .
C18 C 0.33043(5) 1.06001(16) 0.42940(8) 0.0251(3) Uani 1 1 d . . . . .
H18 H 0.301313 1.110069 0.428537 0.030 Uiso 1 1 calc R U . . .
C19 C 0.33107(5) 0.90424(16) 0.41143(8) 0.0215(3) Uani 1 1 d . . . . .
H19 H 0.302271 0.849165 0.397733 0.026 Uiso 1 1 calc R U . . .
C20 C 0.37356(5) 0.82839(15) 0.41337(8) 0.0183(3) Uani 1 1 d . . . . .
C21 C 0.11836(5) 0.33788(19) 0.30313(8) 0.0260(3) Uani 1 1 d . . . . .
C22B C 0.0709(4) 0.4305(9) 0.2686(7) 0.0254(17) Uani 0.449(4) 1 d . . P A 2
H22A H 0.076487 0.500511 0.227053 0.031 Uiso 0.449(4) 1 calc R U P A 2
H22B H 0.046111 0.356798 0.244354 0.031 Uiso 0.449(4) 1 calc R U P A 2
C23B C 0.0529(4) 0.5262(9) 0.3314(7) 0.0187(16) Uani 0.449(4) 1 d . . P A 2
H23A H 0.026016 0.589530 0.304404 0.022 Uiso 0.449(4) 1 calc R U P A 2
H23B H 0.040712 0.453856 0.365855 0.022 Uiso 0.449(4) 1 calc R U P A 2
C24A C 0.07074(11) 0.6469(3) 0.3443(2) 0.0261(7) Uani 0.551(4) 1 d . . P A 1
H24A H 0.051202 0.702946 0.374838 0.031 Uiso 0.551(4) 1 calc R U P A 1
H24B H 0.065707 0.696252 0.292373 0.031 Uiso 0.551(4) 1 calc R U P A 1
C25A C 0.12259(9) 0.6692(3) 0.38504(15) 0.0214(7) Uani 0.551(4) 1 d . . P A 1
H25A H 0.124048 0.755731 0.422037 0.026 Uiso 0.551(4) 1 calc R U P A 1
H25B H 0.132709 0.576134 0.416615 0.026 Uiso 0.551(4) 1 calc R U P A 1
C26A C 0.1589(4) 0.6997(14) 0.3364(8) 0.028(2) Uani 0.551(4) 1 d . . P A 1
H26A H 0.151626 0.799010 0.309042 0.033 Uiso 0.551(4) 1 calc R U P A 1
H26B H 0.190342 0.708639 0.371606 0.033 Uiso 0.551(4) 1 calc R U P A 1
C27A C 0.1606(5) 0.5756(12) 0.2766(9) 0.032(3) Uani 0.551(4) 1 d . . P A 1
H27A H 0.133342 0.589455 0.232290 0.038 Uiso 0.551(4) 1 calc R U P A 1
H27B H 0.189506 0.590133 0.256299 0.038 Uiso 0.551(4) 1 calc R U P A 1
C28 C 0.16003(5) 0.41745(16) 0.30510(8) 0.0192(3) Uani 1 1 d . . . . .
N1 N 0.37610(4) 0.67038(13) 0.39805(7) 0.0227(3) Uani 1 1 d . . . . .
N2 N 0.20278(4) 0.20661(13) 0.38003(7) 0.0227(3) Uani 1 1 d . . . . .
N3 N 0.16219(5) 0.12808(15) 0.37504(7) 0.0295(3) Uani 1 1 d . . . . .
O1 O 0.45922(3) 0.84546(11) 0.43949(7) 0.0293(3) Uani 1 1 d . . . . .
C25B C 0.11102(10) 0.7550(3) 0.34122(19) 0.0196(8) Uani 0.449(4) 1 d . . P A 2
H25C H 0.114746 0.849592 0.373261 0.023 Uiso 0.449(4) 1 calc R U P A 2
H25D H 0.089462 0.778983 0.290749 0.023 Uiso 0.449(4) 1 calc R U P A 2
C24B C 0.08842(13) 0.6317(4) 0.3827(2) 0.0179(7) Uani 0.449(4) 1 d . . P A 2
H24C H 0.113857 0.567302 0.413440 0.022 Uiso 0.449(4) 1 calc R U P A 2
H24D H 0.072496 0.683157 0.420216 0.022 Uiso 0.449(4) 1 calc R U P A 2
C26B C 0.1592(3) 0.7102(17) 0.3257(10) 0.021(2) Uani 0.449(4) 1 d . . P A 2
H26C H 0.179944 0.680673 0.376100 0.025 Uiso 0.449(4) 1 calc R U P A 2
H26D H 0.173184 0.802391 0.306700 0.025 Uiso 0.449(4) 1 calc R U P A 2
C27B C 0.1600(5) 0.5777(10) 0.2664(10) 0.0143(16) Uani 0.449(4) 1 d . . P A 2
H27C H 0.132084 0.586494 0.222864 0.017 Uiso 0.449(4) 1 calc R U P A 2
H27D H 0.188454 0.587770 0.244372 0.017 Uiso 0.449(4) 1 calc R U P A 2
C23A C 0.0522(3) 0.4823(7) 0.3327(6) 0.0220(14) Uani 0.551(4) 1 d . . P A 1
H23C H 0.060238 0.429582 0.383907 0.026 Uiso 0.551(4) 1 calc R U P A 1
H23D H 0.017433 0.487001 0.317177 0.026 Uiso 0.551(4) 1 calc R U P A 1
C22A C 0.0696(4) 0.3828(8) 0.2735(6) 0.0246(14) Uani 0.551(4) 1 d . . P A 1
H22C H 0.049720 0.289946 0.262308 0.030 Uiso 0.551(4) 1 calc R U P A 1
H22D H 0.066997 0.440554 0.224166 0.030 Uiso 0.551(4) 1 calc R U P A 1

loop_
_atom_site_aniso_label
_atom_site_aniso_U_11
_atom_site_aniso_U_22
_atom_site_aniso_U_33
_atom_site_aniso_U_23
_atom_site_aniso_U_13
_atom_site_aniso_U_12
C1 0.0262(8) 0.0449(9) 0.0256(8) -0.0103(7) 0.0131(6) -0.0187(7)
C2 0.0163(6) 0.0197(6) 0.0164(6) -0.0007(5) 0.0059(5) -0.0006(5)
C3 0.0126(6) 0.0155(6) 0.0216(7) -0.0002(5) 0.0046(5) 0.0021(5)
C4 0.0185(7) 0.0287(7) 0.0195(7) -0.0039(6) 0.0054(5) -0.0032(6)
C5 0.0188(7) 0.0277(7) 0.0236(7) -0.0007(6) 0.0098(6) -0.0034(6)
C6 0.0131(6) 0.0163(6) 0.0291(8) -0.0033(6) 0.0050(5) -0.0010(5)
C7 0.0193(7) 0.0213(7) 0.0201(7) -0.0026(6) 0.0015(5) 0.0018(6)
C8 0.0183(7) 0.0206(7) 0.0188(7) 0.0035(5) 0.0050(5) 0.0018(5)
C9 0.0142(6) 0.0188(6) 0.0195(7) 0.0008(5) 0.0039(5) -0.0011(5)
C10 0.0184(7) 0.0185(7) 0.0282(8) -0.0026(6) 0.0056(6) -0.0029(5)
C11 0.0240(8) 0.0201(7) 0.0439(10) -0.0071(7) 0.0114(7) 0.0006(6)
C12 0.0182(7) 0.0269(8) 0.0519(11) -0.0029(7) 0.0127(7) 0.0021(6)
C13 0.0163(7) 0.0246(7) 0.0364(9) -0.0007(6) 0.0063(6) -0.0044(6)
C14 0.0194(7) 0.0159(6) 0.0232(7) -0.0006(5) 0.0045(5) -0.0015(5)
C15 0.0216(7) 0.0197(7) 0.0211(7) -0.0007(6) 0.0039(5) 0.0009(6)
C16 0.0318(8) 0.0186(7) 0.0221(7) -0.0016(6) 0.0045(6) -0.0042(6)
C17 0.0406(9) 0.0162(7) 0.0245(8) 0.0015(6) 0.0097(6) 0.0045(6)
C18 0.0318(8) 0.0225(7) 0.0229(7) 0.0056(6) 0.0105(6) 0.0098(6)
C19 0.0214(7) 0.0221(7) 0.0220(7) 0.0040(6) 0.0067(5) 0.0023(6)
C20 0.0211(7) 0.0157(6) 0.0184(7) -0.0006(5) 0.0045(5) 0.0010(5)
C21 0.0167(7) 0.0443(9) 0.0179(7) -0.0083(6) 0.0055(5) -0.0035(6)
C22B 0.012(2) 0.038(5) 0.026(3) -0.001(3) 0.0005(16) 0.001(3)
C23B 0.017(2) 0.018(4) 0.023(2) -0.001(3) 0.0091(16) 0.001(3)
C24A 0.0182(15) 0.0294(17) 0.0295(18) -0.0043(14) 0.0023(13) 0.0076(13)
C25A 0.0250(15) 0.0169(13) 0.0215(14) -0.0051(11) 0.0035(10) 0.0000(10)
C26A 0.043(4) 0.023(3) 0.016(3) 0.002(2) 0.0043(19) 0.006(2)
C27A 0.027(3) 0.054(5) 0.015(4) 0.008(2) 0.004(2) 0.015(3)
C28 0.0173(6) 0.0268(7) 0.0143(6) -0.0024(5) 0.0050(5) 0.0015(5)
N1 0.0138(5) 0.0169(6) 0.0378(7) -0.0068(5) 0.0065(5) -0.0016(4)
N2 0.0261(6) 0.0215(6) 0.0217(6) 0.0010(5) 0.0077(5) -0.0049(5)
N3 0.0343(7) 0.0302(7) 0.0267(7) -0.0025(6) 0.0128(6) -0.0140(6)
O1 0.0182(5) 0.0200(5) 0.0469(7) -0.0119(5) 0.0010(5) -0.0025(4)
C25B 0.0170(15) 0.0181(16) 0.0226(17) 0.0021(13) 0.0021(12) 0.0019(12)
C24B 0.0137(18) 0.0224(16) 0.0171(17) 0.0002(14) 0.0020(13) -0.0016(13)
C26B 0.006(3) 0.032(4) 0.024(5) 0.000(3) 0.003(2) 0.002(2)
C27B 0.026(4) 0.009(3) 0.009(3) 0.0030(19) 0.006(2) 0.008(2)
C23A 0.0091(15) 0.024(4) 0.031(2) -0.006(3) -0.0004(13) 0.001(2)
C22A 0.0184(19) 0.038(4) 0.017(2) -0.007(3) 0.0030(14) -0.003(3)

loop_
_atom_type_symbol
_atom_type_description
_atom_type_scat_dispersion_real
_atom_type_scat_dispersion_imag
_atom_type_scat_source
C C 0.0033 0.0016 'International Tables Vol C Tables 4.2.6.8 and 6.1.1.4'
H H 0.0000 0.0000 'International Tables Vol C Tables 4.2.6.8 and 6.1.1.4'
N N 0.0061 0.0033 'International Tables Vol C Tables 4.2.6.8 and 6.1.1.4'
O O 0.0106 0.0060 'International Tables Vol C Tables 4.2.6.8 and 6.1.1.4'

loop_
_geom_angle_atom_site_label_1
_geom_angle_atom_site_label_2
_geom_angle_atom_site_label_3
_geom_angle
_geom_angle_site_symmetry_1
_geom_angle_site_symmetry_3
_geom_angle_publ_flag
N3 C1 C21 125.67(13) . . ?
N3 C1 H1 117.2 . . ?
C21 C1 H1 117.2 . . ?
N2 C2 C28 124.13(12) . . ?
N2 C2 C3 113.93(11) . . ?
C28 C2 C3 121.84(12) . . ?
C4 C3 C8 118.91(12) . . ?
C4 C3 C2 121.91(12) . . ?
C8 C3 C2 119.17(12) . . ?
C5 C4 C3 120.30(13) . . ?
C5 C4 H4 119.8 . . ?
C3 C4 H4 119.8 . . ?
C6 C5 C4 120.03(13) . . ?
C6 C5 H5 120.0 . . ?
C4 C5 H5 120.0 . . ?
C7 C6 C5 120.17(12) . . ?
C7 C6 N1 119.39(13) . . ?
C5 C6 N1 120.41(13) . . ?
C6 C7 C8 119.90(13) . . ?
C6 C7 H7 120.0 . . ?
C8 C7 H7 120.0 . . ?
C7 C8 C3 120.58(13) . . ?
C7 C8 H8 119.7 . . ?
C3 C8 H8 119.7 . . ?
C10 C9 C14 117.83(12) . . ?
C10 C9 N1 123.15(12) . . ?
C14 C9 N1 118.99(12) . . ?
C11 C10 C9 120.74(13) . . ?
C11 C10 H10 119.6 . . ?
C9 C10 H10 119.6 . . ?
C12 C11 C10 120.52(14) . . ?
C12 C11 H11 119.7 . . ?
C10 C11 H11 119.7 . . ?
C11 C12 C13 119.53(14) . . ?
C11 C12 H12 120.2 . . ?
C13 C12 H12 120.2 . . ?
C14 C13 C12 119.89(13) . . ?
C14 C13 H13 120.1 . . ?
C12 C13 H13 120.1 . . ?
C13 C14 O1 116.66(12) . . ?
C13 C14 C9 121.48(13) . . ?
O1 C14 C9 121.85(12) . . ?
C16 C15 O1 116.82(12) . . ?
C16 C15 C20 121.49(13) . . ?
O1 C15 C20 121.66(12) . . ?
C15 C16 C17 119.94(14) . . ?
C15 C16 H16 120.0 . . ?
C17 C16 H16 120.0 . . ?
C18 C17 C16 119.63(13) . . ?
C18 C17 H17 120.2 . . ?
C16 C17 H17 120.2 . . ?
C17 C18 C19 120.16(13) . . ?
C17 C18 H18 119.9 . . ?
C19 C18 H18 119.9 . . ?
C18 C19 C20 120.70(13) . . ?
C18 C19 H19 119.6 . . ?
C20 C19 H19 119.6 . . ?
C19 C20 C15 118.05(12) . . ?
C19 C20 N1 122.78(12) . . ?
C15 C20 N1 119.15(12) . . ?
C28 C21 C1 116.71(13) . . ?
C28 C21 C22A 130.7(3) . . ?
C1 C21 C22A 112.5(3) . . ?
C28 C21 C22B 115.7(3) . . ?
C1 C21 C22B 127.3(3) . . ?
C23B C22B C21 113.3(8) . . ?
C23B C22B H22A 108.9 . . ?
C21 C22B H22A 108.9 . . ?
C23B C22B H22B 108.9 . . ?
C21 C22B H22B 108.9 . . ?
H22A C22B H22B 107.7 . . ?
C24B C23B C22B 116.8(8) . . ?
C24B C23B H23A 108.1 . . ?
C22B C23B H23A 108.1 . . ?
C24B C23B H23B 108.1 . . ?
C22B C23B H23B 108.1 . . ?
H23A C23B H23B 107.3 . . ?
C23A C24A C25A 117.6(4) . . ?
C23A C24A H24A 107.9 . . ?
C25A C24A H24A 107.9 . . ?
C23A C24A H24B 107.9 . . ?
C25A C24A H24B 107.9 . . ?
H24A C24A H24B 107.2 . . ?
C26A C25A C24A 119.6(5) . . ?
C26A C25A H25A 107.4 . . ?
C24A C25A H25A 107.4 . . ?
C26A C25A H25B 107.4 . . ?
C24A C25A H25B 107.4 . . ?
H25A C25A H25B 107.0 . . ?
C27A C26A C25A 113.3(9) . . ?
C27A C26A H26A 108.9 . . ?
C25A C26A H26A 108.9 . . ?
C27A C26A H26B 108.9 . . ?
C25A C26A H26B 108.9 . . ?
H26A C26A H26B 107.7 . . ?
C28 C27A C26A 115.5(11) . . ?
C28 C27A H27A 108.4 . . ?
C26A C27A H27A 108.4 . . ?
C28 C27A H27B 108.4 . . ?
C26A C27A H27B 108.4 . . ?
H27A C27A H27B 107.5 . . ?
C21 C28 C2 115.80(13) . . ?
C21 C28 C27A 122.3(6) . . ?
C2 C28 C27A 121.4(6) . . ?
C21 C28 C27B 121.3(6) . . ?
C2 C28 C27B 122.9(6) . . ?
C9 N1 C20 119.15(11) . . ?
C9 N1 C6 121.13(11) . . ?
C20 N1 C6 119.57(11) . . ?
C2 N2 N3 119.37(12) . . ?
C1 N3 N2 118.24(13) . . ?
C14 O1 C15 117.59(10) . . ?
C24B C25B C26B 114.2(6) . . ?
C24B C25B H25C 108.7 . . ?
C26B C25B H25C 108.7 . . ?
C24B C25B H25D 108.7 . . ?
C26B C25B H25D 108.7 . . ?
H25C C25B H25D 107.6 . . ?
C23B C24B C25B 116.8(5) . . ?
C23B C24B H24C 108.1 . . ?
C25B C24B H24C 108.1 . . ?
C23B C24B H24D 108.1 . . ?
C25B C24B H24D 108.1 . . ?
H24C C24B H24D 107.3 . . ?
C25B C26B C27B 116.9(10) . . ?
C25B C26B H26C 108.1 . . ?
C27B C26B H26C 108.1 . . ?
C25B C26B H26D 108.1 . . ?
C27B C26B H26D 108.1 . . ?
H26C C26B H26D 107.3 . . ?
C28 C27B C26B 111.9(12) . . ?
C28 C27B H27C 109.2 . . ?
C26B C27B H27C 109.2 . . ?
C28 C27B H27D 109.2 . . ?
C26B C27B H27D 109.3 . . ?
H27C C27B H27D 107.9 . . ?
C22A C23A C24A 117.7(7) . . ?
C22A C23A H23C 107.9 . . ?
C24A C23A H23C 107.9 . . ?
C22A C23A H23D 107.9 . . ?
C24A C23A H23D 107.9 . . ?
H23C C23A H23D 107.2 . . ?
C21 C22A C23A 110.7(7) . . ?
C21 C22A H22C 109.5 . . ?
C23A C22A H22C 109.5 . . ?
C21 C22A H22D 109.5 . . ?
C23A C22A H22D 109.5 . . ?
H22C C22A H22D 108.1 . . ?

loop_
_geom_bond_atom_site_label_1
_geom_bond_atom_site_label_2
_geom_bond_distance
_geom_bond_site_symmetry_2
_geom_bond_publ_flag
C1 N3 1.325(2) . ?
C1 C21 1.396(2) . ?
C1 H1 0.9500 . ?
C2 N2 1.3404(18) . ?
C2 C28 1.4182(19) . ?
C2 C3 1.4921(18) . ?
C3 C4 1.3958(19) . ?
C3 C8 1.3968(19) . ?
C4 C5 1.3901(19) . ?
C4 H4 0.9500 . ?
C5 C6 1.387(2) . ?
C5 H5 0.9500 . ?
C6 C7 1.384(2) . ?
C6 N1 1.4366(17) . ?
C7 C8 1.3881(19) . ?
C7 H7 0.9500 . ?
C8 H8 0.9500 . ?
C9 C10 1.3906(19) . ?
C9 C14 1.4038(18) . ?
C9 N1 1.4045(17) . ?
C10 C11 1.389(2) . ?
C10 H10 0.9500 . ?
C11 C12 1.382(2) . ?
C11 H11 0.9500 . ?
C12 C13 1.389(2) . ?
C12 H12 0.9500 . ?
C13 C14 1.3763(19) . ?
C13 H13 0.9500 . ?
C14 O1 1.3885(17) . ?
C15 C16 1.3763(19) . ?
C15 O1 1.3919(17) . ?
C15 C20 1.4008(19) . ?
C16 C17 1.394(2) . ?
C16 H16 0.9500 . ?
C17 C18 1.387(2) . ?
C17 H17 0.9500 . ?
C18 C19 1.394(2) . ?
C18 H18 0.9500 . ?
C19 C20 1.3956(19) . ?
C19 H19 0.9500 . ?
C20 N1 1.4078(17) . ?
C21 C28 1.390(2) . ?
C21 C22A 1.454(11) . ?
C21 C22B 1.600(12) . ?
C22B C23B 1.562(17) . ?
C22B H22A 0.9900 . ?
C22B H22B 0.9900 . ?
C23B C24B 1.523(10) . ?
C23B H23A 0.9900 . ?
C23B H23B 0.9900 . ?
C24A C23A 1.530(7) . ?
C24A C25A 1.535(4) . ?
C24A H24A 0.9900 . ?
C24A H24B 0.9900 . ?
C25A C26A 1.518(11) . ?
C25A H25A 0.9900 . ?
C25A H25B 0.9900 . ?
C26A C27A 1.515(18) . ?
C26A H26A 0.9900 . ?
C26A H26B 0.9900 . ?
C27A C28 1.467(11) . ?
C27A H27A 0.9900 . ?
C27A H27B 0.9900 . ?
C28 C27B 1.553(12) . ?
N2 N3 1.3510(16) . ?
C25B C24B 1.525(5) . ?
C25B C26B 1.536(11) . ?
C25B H25C 0.9900 . ?
C25B H25D 0.9900 . ?
C24B H24C 0.9900 . ?
C24B H24D 0.9900 . ?
C26B C27B 1.56(2) . ?
C26B H26C 0.9900 . ?
C26B H26D 0.9900 . ?
C27B H27C 0.9900 . ?
C27B H27D 0.9900 . ?
C23A C22A 1.522(14) . ?
C23A H23C 0.9900 . ?
C23A H23D 0.9900 . ?
C22A H22C 0.9900 . ?
C22A H22D 0.9900 . ?
